data_7025738
loop_
_publ_author_name
'Dimmer, J\"org-Alexander'
'Hornung, Martin'
'Weigend, Florian'
'Wesemann, Lars'

_publ_section_title
;
 Chalcogen chemistry of group(IV) closo-dodecaborates, synthesis, theory
 and coordination chemistry.
;
_journal_issue 32
_journal_name_full 'Dalton transactions (Cambridge, England : 2003)'
_journal_page_first 7504
_journal_page_last 7512
_journal_paper_doi 10.1039/c003042b
_journal_volume 39
_journal_year 2010
_chemical_formula_moiety '2(C7 H18 N), B11 Ge H11 S, C2 H3 N '
_chemical_formula_sum 'C16 H50 B11 Ge N3 S'
_chemical_formula_weight 508.15
_chemical_name_systematic
;
?
;
_space_group_IT_number 14
_symmetry_cell_setting monoclinic
_symmetry_space_group_name_Hall '-P 2yn'
_symmetry_space_group_name_H-M 'P 1 21/n 1'
_atom_sites_solution_hydrogens calculated
_atom_sites_solution_primary direct
_atom_sites_solution_secondary difmap
_audit_creation_method SHELXL-97
_cell_angle_alpha 90.00
_cell_angle_beta 91.098(6)
_cell_angle_gamma 90.00
_cell_formula_units_Z 4
_cell_length_a 13.9413(10)
_cell_length_b 13.6807(8)
_cell_length_c 15.6580(12)
_cell_measurement_reflns_used 28396
_cell_measurement_temperature 173(2)
_cell_measurement_theta_max 59.17
_cell_measurement_theta_min 3.50
_cell_volume 2985.9(4)
_computing_cell_refinement x-Area
_computing_data_collection x-Area
_computing_data_reduction x-Area
_computing_molecular_graphics 'ortep3 for windows'
_computing_structure_refinement 'SHELXL-97 (Sheldrick, 1997)'
_computing_structure_solution 'SHELXS-97 (Sheldrick, 1997)'
_diffrn_ambient_temperature 173(2)
_diffrn_measured_fraction_theta_full 0.988
_diffrn_measured_fraction_theta_max 0.988
_diffrn_measurement_device_type 'Stoe IPDS 2T'
_diffrn_measurement_method 'omega scans'
_diffrn_radiation_monochromator graphite
_diffrn_radiation_source 'fine-focus sealed tube'
_diffrn_radiation_type MoK\a
_diffrn_radiation_wavelength 0.71073
_diffrn_reflns_av_R_equivalents 0.0872
_diffrn_reflns_av_sigmaI/netI 0.0375
_diffrn_reflns_limit_h_max 15
_diffrn_reflns_limit_h_min -16
_diffrn_reflns_limit_k_max 16
_diffrn_reflns_limit_k_min -16
_diffrn_reflns_limit_l_max 18
_diffrn_reflns_limit_l_min -18
_diffrn_reflns_number 36751
_diffrn_reflns_theta_full 25.35
_diffrn_reflns_theta_max 25.35
_diffrn_reflns_theta_min 5.68
_exptl_absorpt_coefficient_mu 1.106
_exptl_absorpt_correction_T_max 0.9186
_exptl_absorpt_correction_T_min 0.7732
_exptl_absorpt_correction_type numerical
_exptl_absorpt_process_details 'x-red, x-shape'
_exptl_crystal_colour colorless
_exptl_crystal_density_diffrn 1.130
_exptl_crystal_density_method 'not measured'
_exptl_crystal_description block
_exptl_crystal_F_000 1080
_exptl_crystal_size_max 0.28
_exptl_crystal_size_mid 0.18
_exptl_crystal_size_min 0.15
_refine_diff_density_max 1.375
_refine_diff_density_min -1.532
_refine_diff_density_rms 0.066
_refine_ls_extinction_method none
_refine_ls_goodness_of_fit_ref 1.137
_refine_ls_hydrogen_treatment constr
_refine_ls_matrix_type full
_refine_ls_number_parameters 390
_refine_ls_number_reflns 5400
_refine_ls_number_restraints 85
_refine_ls_restrained_S_all 1.133
_refine_ls_R_factor_all 0.0747
_refine_ls_R_factor_gt 0.0593
_refine_ls_shift/su_max 0.001
_refine_ls_shift/su_mean 0.000
_refine_ls_structure_factor_coef Fsqd
_refine_ls_weighting_details 'calc w=1/[\s^2^(Fo^2^)+(0.0349P)^2^+6.9014P] where P=(Fo^2^+2Fc^2^)/3'
_refine_ls_weighting_scheme calc
_refine_ls_wR_factor_gt 0.1226
_refine_ls_wR_factor_ref 0.1299
_reflns_number_gt 4528
_reflns_number_total 5400
_reflns_threshold_expression >2sigma(I)
_cod_data_source_file c003042b.txt
_cod_data_source_block jd29
_cod_original_sg_symbol_H-M 'p 21/n'
_cod_database_code 7025738

loop_
_symmetry_equiv_pos_as_xyz
'x, y, z'
'-x+1/2, y+1/2, -z+1/2'
'-x, -y, -z'
'x-1/2, -y-1/2, z-1/2'

loop_
_atom_site_label
_atom_site_type_symbol
_atom_site_fract_x
_atom_site_fract_y
_atom_site_fract_z
_atom_site_U_iso_or_equiv
_atom_site_adp_type
_atom_site_occupancy
_atom_site_symmetry_multiplicity
_atom_site_calc_flag
_atom_site_refinement_flags
_atom_site_disorder_assembly
_atom_site_disorder_group
N2 N 0.0038(2) 0.4770(2) 0.21945(19) 0.0323(7) Uani 1 1 d D . .
C31 C 0.1650(5) 0.6586(6) 0.4612(4) 0.0947(12) Uani 1 1 d . . .
H31A H 0.1721 0.5892 0.4675 0.142 Uiso 1 1 calc R . .
H31B H 0.1757 0.6766 0.4029 0.142 Uiso 1 1 calc R . .
H31C H 0.1014 0.6775 0.4768 0.142 Uiso 1 1 calc R . .
C30 C 0.2316(5) 0.7059(6) 0.5142(4) 0.0947(12) Uani 1 1 d . . .
N3 N 0.2854(4) 0.7401(5) 0.5599(3) 0.0947(12) Uani 1 1 d . . .
C212 C 0.0819(7) 0.4021(9) 0.2106(8) 0.043(2) Uani 0.499(9) 1 d P A 1
H21A H 0.0754 0.3541 0.2557 0.051 Uiso 0.499(9) 1 calc PR A 1
H21B H 0.1433 0.4343 0.2192 0.051 Uiso 0.499(9) 1 calc PR A 1
C222 C -0.0926(6) 0.4416(7) 0.2151(5) 0.034(2) Uani 0.499(9) 1 d P A 1
H22A H -0.1023 0.4070 0.1616 0.041 Uiso 0.499(9) 1 calc PR A 1
H22B H -0.1360 0.4971 0.2149 0.041 Uiso 0.499(9) 1 calc PR A 1
C232 C 0.0189(7) 0.5534(7) 0.1458(5) 0.041(2) Uani 0.499(9) 1 d P A 1
H23A H 0.0867 0.5686 0.1435 0.049 Uiso 0.499(9) 1 calc PR A 1
H23B H 0.0008 0.5227 0.0920 0.049 Uiso 0.499(9) 1 calc PR A 1
C214 C 0.0829(10) 0.3492(11) 0.1259(9) 0.056(3) Uani 0.499(9) 1 d P A 1
H21C H 0.1353 0.3038 0.1256 0.084 Uiso 0.499(9) 1 calc PR A 1
H21D H 0.0904 0.3958 0.0806 0.084 Uiso 0.499(9) 1 calc PR A 1
H21E H 0.0236 0.3146 0.1175 0.084 Uiso 0.499(9) 1 calc PR A 1
C233 C -0.035(3) 0.647(2) 0.153(2) 0.080(10) Uani 0.499(9) 1 d P A 1
H23C H -0.0217 0.6876 0.1048 0.120 Uiso 0.499(9) 1 calc PR A 1
H23D H -0.0159 0.6797 0.2047 0.120 Uiso 0.499(9) 1 calc PR A 1
H23E H -0.1027 0.6332 0.1542 0.120 Uiso 0.499(9) 1 calc PR A 1
C224 C -0.118(4) 0.375(3) 0.287(2) 0.063(10) Uani 0.499(9) 1 d P A 1
H22C H -0.1834 0.3548 0.2800 0.095 Uiso 0.499(9) 1 calc PR A 1
H22D H -0.1099 0.4094 0.3400 0.095 Uiso 0.499(9) 1 calc PR A 1
H22E H -0.0766 0.3192 0.2865 0.095 Uiso 0.499(9) 1 calc PR A 1
C211 C 0.0923(8) 0.4449(10) 0.1774(7) 0.047(3) Uani 0.501(9) 1 d P A 2
H21F H 0.1272 0.4023 0.2166 0.057 Uiso 0.501(9) 1 calc PR A 2
H21G H 0.1320 0.5020 0.1683 0.057 Uiso 0.501(9) 1 calc PR A 2
C221 C -0.0542(8) 0.3813(7) 0.2413(6) 0.048(3) Uani 0.501(9) 1 d PD A 2
H22F H -0.0807 0.3550 0.1884 0.058 Uiso 0.501(9) 1 calc PR A 2
H22G H -0.0093 0.3334 0.2641 0.058 Uiso 0.501(9) 1 calc PR A 2
C231 C -0.0632(7) 0.5372(7) 0.1656(6) 0.048(3) Uani 0.501(9) 1 d PU A 2
H23F H -0.1206 0.5511 0.1975 0.058 Uiso 0.501(9) 1 calc PR A 2
H23G H -0.0821 0.5003 0.1151 0.058 Uiso 0.501(9) 1 calc PR A 2
C213 C 0.0807(12) 0.3911(14) 0.0915(8) 0.073(5) Uani 0.501(9) 1 d P A 2
H21H H 0.1428 0.3743 0.0705 0.109 Uiso 0.501(9) 1 calc PR A 2
H21I H 0.0481 0.4327 0.0510 0.109 Uiso 0.501(9) 1 calc PR A 2
H21J H 0.0438 0.3326 0.0995 0.109 Uiso 0.501(9) 1 calc PR A 2
C234 C -0.018(3) 0.632(2) 0.139(2) 0.086(10) Uani 0.501(9) 1 d PU A 2
H23H H -0.0630 0.6685 0.1047 0.130 Uiso 0.501(9) 1 calc PR A 2
H23I H 0.0380 0.6181 0.1062 0.130 Uiso 0.501(9) 1 calc PR A 2
H23J H 0.0000 0.6687 0.1887 0.130 Uiso 0.501(9) 1 calc PR A 2
C223 C -0.135(4) 0.392(3) 0.303(3) 0.051(6) Uani 0.501(9) 1 d P A 2
H22H H -0.1639 0.3291 0.3120 0.076 Uiso 0.501(9) 1 calc PR A 2
H22I H -0.1815 0.4365 0.2806 0.076 Uiso 0.501(9) 1 calc PR A 2
H22J H -0.1096 0.4160 0.3567 0.076 Uiso 0.501(9) 1 calc PR A 2
C241 C 0.0273(3) 0.5281(3) 0.3020(3) 0.0416(10) Uani 1 1 d . A .
H24A H -0.0282 0.5630 0.3209 0.062 Uiso 1 1 calc R . .
H24B H 0.0789 0.5732 0.2937 0.062 Uiso 1 1 calc R . .
H24C H 0.0460 0.4807 0.3444 0.062 Uiso 1 1 calc R . .
N1 N 0.5019(3) 0.4823(3) 0.2462(2) 0.0438(9) Uani 1 1 d DU . .
C141 C 0.5861(4) 0.4370(6) 0.2948(4) 0.088(2) Uani 1 1 d U B .
H14A H 0.5628 0.3998 0.3421 0.133 Uiso 1 1 calc R . .
H14B H 0.6279 0.4878 0.3156 0.133 Uiso 1 1 calc R . .
H14C H 0.6207 0.3947 0.2574 0.133 Uiso 1 1 calc R . .
C111 C 0.5437(5) 0.5093(6) 0.1568(5) 0.047(2) Uani 0.618(9) 1 d P B 1
H11A H 0.5581 0.4490 0.1271 0.056 Uiso 0.618(9) 1 calc PR B 1
H11B H 0.4940 0.5426 0.1238 0.056 Uiso 0.618(9) 1 calc PR B 1
C121 C 0.4710(6) 0.5722(5) 0.2888(5) 0.047(2) Uani 0.618(9) 1 d P B 1
H12A H 0.4208 0.6024 0.2542 0.057 Uiso 0.618(9) 1 calc PR B 1
H12B H 0.5248 0.6172 0.2913 0.057 Uiso 0.618(9) 1 calc PR B 1
C112 C 0.6324(9) 0.5723(15) 0.1571(13) 0.075(4) Uani 0.618(9) 1 d P B 1
H11C H 0.6514 0.5841 0.0994 0.113 Uiso 0.618(9) 1 calc PR B 1
H11D H 0.6834 0.5395 0.1877 0.113 Uiso 0.618(9) 1 calc PR B 1
H11E H 0.6190 0.6335 0.1845 0.113 Uiso 0.618(9) 1 calc PR B 1
C131 C 0.4321(6) 0.4032(5) 0.2333(6) 0.045(2) Uani 0.618(9) 1 d P B 1
H13A H 0.4651 0.3474 0.2096 0.054 Uiso 0.618(9) 1 calc PR B 1
H13B H 0.4084 0.3838 0.2887 0.054 Uiso 0.618(9) 1 calc PR B 1
C132 C 0.3516(10) 0.4260(11) 0.1788(8) 0.064(3) Uani 0.618(9) 1 d P B 1
H13C H 0.3102 0.3701 0.1743 0.096 Uiso 0.618(9) 1 calc PR B 1
H13D H 0.3737 0.4433 0.1231 0.096 Uiso 0.618(9) 1 calc PR B 1
H13E H 0.3168 0.4799 0.2024 0.096 Uiso 0.618(9) 1 calc PR B 1
C124 C 0.4351(19) 0.559(2) 0.3763(18) 0.053(5) Uani 0.618(9) 1 d P B 1
H12C H 0.4169 0.6210 0.3992 0.079 Uiso 0.618(9) 1 calc PR B 1
H12D H 0.4847 0.5305 0.4118 0.079 Uiso 0.618(9) 1 calc PR B 1
H12E H 0.3804 0.5161 0.3746 0.079 Uiso 0.618(9) 1 calc PR B 1
C113 C 0.5127(12) 0.5808(12) 0.2102(10) 0.072(5) Uani 0.382(9) 1 d P B 2
H11F H 0.5336 0.6256 0.2548 0.086 Uiso 0.382(9) 1 calc PR B 2
H11G H 0.4512 0.6034 0.1878 0.086 Uiso 0.382(9) 1 calc PR B 2
C114 C 0.585(2) 0.580(3) 0.139(2) 0.113(11) Uani 0.382(9) 1 d P B 2
H11H H 0.5907 0.6451 0.1162 0.170 Uiso 0.382(9) 1 calc PR B 2
H11I H 0.5642 0.5363 0.0951 0.170 Uiso 0.382(9) 1 calc PR B 2
H11J H 0.6463 0.5597 0.1618 0.170 Uiso 0.382(9) 1 calc PR B 2
C123 C 0.4191(9) 0.4939(10) 0.3120(8) 0.056(4) Uani 0.382(9) 1 d PDU B 2
H12F H 0.3657 0.5265 0.2834 0.067 Uiso 0.382(9) 1 calc PR B 2
H12G H 0.3975 0.4292 0.3279 0.067 Uiso 0.382(9) 1 calc PR B 2
C134 C 0.370(2) 0.421(3) 0.1352(17) 0.119(13) Uani 0.382(9) 1 d PD B 2
H13F H 0.3584 0.3650 0.0996 0.179 Uiso 0.382(9) 1 calc PR B 2
H13G H 0.3699 0.4789 0.1005 0.179 Uiso 0.382(9) 1 calc PR B 2
H13H H 0.3202 0.4259 0.1766 0.179 Uiso 0.382(9) 1 calc PR B 2
C133 C 0.4633(17) 0.4109(19) 0.1793(17) 0.131(10) Uani 0.382(9) 1 d PD B 2
H13I H 0.5109 0.4080 0.1350 0.157 Uiso 0.382(9) 1 calc PR B 2
H13J H 0.4631 0.3471 0.2063 0.157 Uiso 0.382(9) 1 calc PR B 2
C122 C 0.443(4) 0.551(4) 0.394(4) 0.080(13) Uani 0.382(9) 1 d PU B 2
H12H H 0.3881 0.5526 0.4295 0.120 Uiso 0.382(9) 1 calc PR B 2
H12I H 0.4624 0.6159 0.3798 0.120 Uiso 0.382(9) 1 calc PR B 2
H12J H 0.4951 0.5184 0.4242 0.120 Uiso 0.382(9) 1 calc PR B 2
Ge1 Ge 0.26004(3) 0.73212(3) 0.11030(2) 0.02974(14) Uani 1 1 d . . .
S1 S 0.24168(10) 0.68443(9) 0.23652(7) 0.0492(3) Uani 1 1 d . . .
B108 B 0.2809(4) 0.7028(4) -0.0949(3) 0.0408(11) Uani 1 1 d . . .
H108 H 0.2808 0.6487 -0.1468 0.049 Uiso 1 1 calc R . .
B107 B 0.3880(3) 0.7622(4) -0.0602(3) 0.0443(12) Uani 1 1 d . . .
H107 H 0.4573 0.7469 -0.0899 0.053 Uiso 1 1 calc R . .
B109 B 0.1844(3) 0.7857(3) -0.0823(3) 0.0355(10) Uani 1 1 d . . .
H109 H 0.1218 0.7855 -0.1261 0.043 Uiso 1 1 calc R . .
B105 B 0.1691(3) 0.8136(3) 0.0271(3) 0.0329(9) Uani 1 1 d . . .
H105 H 0.0982 0.8315 0.0524 0.040 Uiso 1 1 calc R . .
B110 B 0.2319(4) 0.8965(4) -0.0380(3) 0.0400(11) Uani 1 1 d . . .
H110 H 0.2001 0.9682 -0.0529 0.048 Uiso 1 1 calc R . .
B106 B 0.3579(4) 0.8814(4) -0.0245(3) 0.0404(11) Uani 1 1 d . . .
H106 H 0.4079 0.9431 -0.0309 0.048 Uiso 1 1 calc R . .
B101 B 0.2820(3) 0.8755(3) 0.0646(3) 0.0323(9) Uani 1 1 d . . .
H101 H 0.2828 0.9327 0.1139 0.039 Uiso 1 1 calc R . .
B104 B 0.2015(3) 0.6875(3) -0.0097(3) 0.0323(9) Uani 1 1 d . . .
H104 H 0.1513 0.6255 -0.0074 0.039 Uiso 1 1 calc R . .
B111 B 0.2970(4) 0.8296(4) -0.1146(3) 0.0435(12) Uani 1 1 d . . .
H111 H 0.3072 0.8580 -0.1795 0.052 Uiso 1 1 calc R . .
B103 B 0.3340(3) 0.6723(4) 0.0049(3) 0.0377(11) Uani 1 1 d . . .
H103 H 0.3678 0.6007 0.0165 0.045 Uiso 1 1 calc R . .
B102 B 0.3838(3) 0.7883(4) 0.0508(3) 0.0372(11) Uani 1 1 d . . .
H102 H 0.4491 0.7900 0.0914 0.045 Uiso 1 1 calc R . .

loop_
_atom_site_aniso_label
_atom_site_aniso_U_11
_atom_site_aniso_U_22
_atom_site_aniso_U_33
_atom_site_aniso_U_23
_atom_site_aniso_U_13
_atom_site_aniso_U_12
N2 0.0348(17) 0.0394(19) 0.0225(15) -0.0022(13) -0.0034(13) 0.0061(14)
C31 0.089(3) 0.131(3) 0.064(2) -0.010(2) 0.0032(18) -0.043(2)
C30 0.089(3) 0.131(3) 0.064(2) -0.010(2) 0.0032(18) -0.043(2)
N3 0.089(3) 0.131(3) 0.064(2) -0.010(2) 0.0032(18) -0.043(2)
C212 0.032(5) 0.050(7) 0.047(6) 0.004(5) 0.007(4) 0.010(5)
C222 0.030(4) 0.040(5) 0.032(4) 0.003(4) -0.003(3) -0.004(4)
C232 0.051(6) 0.043(5) 0.028(4) 0.010(4) 0.001(4) -0.002(4)
C214 0.053(7) 0.066(9) 0.050(8) -0.022(6) -0.001(7) 0.012(6)
C233 0.11(3) 0.044(8) 0.080(12) 0.004(8) -0.015(15) 0.006(11)
C224 0.07(2) 0.09(2) 0.032(14) 0.004(12) -0.006(12) -0.030(14)
C211 0.041(6) 0.063(8) 0.038(6) -0.009(5) 0.004(5) 0.008(5)
C221 0.057(6) 0.048(6) 0.038(5) -0.002(4) -0.003(5) -0.010(5)
C231 0.043(6) 0.067(6) 0.036(5) 0.010(4) 0.003(4) 0.015(4)
C213 0.072(9) 0.113(15) 0.033(7) -0.025(7) 0.005(6) 0.019(9)
C234 0.055(9) 0.099(19) 0.10(2) 0.074(17) -0.002(11) 0.006(12)
C223 0.055(12) 0.063(11) 0.034(14) 0.003(9) 0.002(9) -0.020(8)
C241 0.043(2) 0.051(3) 0.031(2) -0.0068(19) -0.0008(18) -0.002(2)
N1 0.047(2) 0.045(2) 0.039(2) -0.0045(16) -0.0022(16) -0.0030(17)
C141 0.060(4) 0.124(6) 0.081(4) -0.014(4) -0.004(3) 0.028(4)
C111 0.045(4) 0.056(5) 0.040(4) 0.004(4) 0.011(3) -0.012(4)
C121 0.046(4) 0.041(4) 0.056(5) -0.005(3) 0.012(4) -0.006(3)
C112 0.052(7) 0.090(9) 0.084(8) -0.014(6) 0.016(7) -0.026(8)
C131 0.052(5) 0.038(4) 0.044(4) 0.004(3) 0.004(4) -0.009(3)
C132 0.063(6) 0.053(6) 0.075(8) 0.005(6) -0.028(6) -0.020(4)
C124 0.058(7) 0.051(7) 0.050(14) -0.003(8) 0.011(7) -0.013(6)
C113 0.073(10) 0.067(10) 0.077(11) -0.009(8) 0.022(8) -0.026(8)
C114 0.11(2) 0.111(19) 0.12(3) 0.005(18) 0.06(2) -0.03(2)
C123 0.064(9) 0.049(8) 0.056(8) 0.005(6) 0.011(6) 0.013(6)
C134 0.14(3) 0.115(19) 0.10(2) 0.000(18) -0.08(2) -0.026(18)
C133 0.15(2) 0.14(2) 0.100(17) -0.054(16) 0.033(17) -0.073(18)
C122 0.11(3) 0.09(2) 0.038(14) -0.003(13) 0.030(14) -0.005(16)
Ge1 0.0341(2) 0.0303(2) 0.0248(2) -0.00103(17) 0.00023(14) -0.00080(18)
S1 0.0669(8) 0.0514(7) 0.0294(5) 0.0062(5) 0.0017(5) -0.0081(6)
B108 0.040(3) 0.051(3) 0.031(2) -0.009(2) 0.000(2) -0.004(2)
B107 0.033(2) 0.064(3) 0.036(2) -0.013(2) 0.0074(19) -0.007(2)
B109 0.038(2) 0.035(3) 0.033(2) 0.0030(18) -0.0098(19) -0.0057(19)
B105 0.026(2) 0.032(2) 0.040(2) -0.0001(19) -0.0036(18) 0.0006(18)
B110 0.044(3) 0.037(3) 0.039(3) 0.005(2) -0.006(2) -0.006(2)
B106 0.041(3) 0.050(3) 0.031(2) -0.004(2) 0.006(2) -0.017(2)
B101 0.033(2) 0.032(2) 0.032(2) -0.0058(18) 0.0032(18) -0.0064(18)
B104 0.035(2) 0.030(2) 0.032(2) -0.0040(18) -0.0029(19) -0.0022(19)
B111 0.050(3) 0.054(3) 0.026(2) 0.000(2) 0.000(2) -0.016(2)
B103 0.034(2) 0.042(3) 0.037(2) -0.011(2) -0.003(2) 0.010(2)
B102 0.030(2) 0.049(3) 0.033(2) -0.009(2) 0.0006(18) -0.004(2)

loop_
_atom_type_symbol
_atom_type_description
_atom_type_scat_dispersion_real
_atom_type_scat_dispersion_imag
_atom_type_scat_source
C C 0.0033 0.0016 'International Tables Vol C Tables 4.2.6.8 and 6.1.1.4'
H H 0.0000 0.0000 'International Tables Vol C Tables 4.2.6.8 and 6.1.1.4'
B B 0.0013 0.0007 'International Tables Vol C Tables 4.2.6.8 and 6.1.1.4'
Ge Ge 0.1547 1.8001 'International Tables Vol C Tables 4.2.6.8 and 6.1.1.4'
N N 0.0061 0.0033 'International Tables Vol C Tables 4.2.6.8 and 6.1.1.4'
S S 0.1246 0.1234 'International Tables Vol C Tables 4.2.6.8 and 6.1.1.4'

loop_
_geom_angle_atom_site_label_1
_geom_angle_atom_site_label_2
_geom_angle_atom_site_label_3
_geom_angle
C222 N2 C211 132.2(6)
C222 N2 C231 65.3(5)
C211 N2 C231 115.6(6)
C222 N2 C241 112.8(4)
C211 N2 C241 110.7(5)
C231 N2 C241 110.7(5)
C222 N2 C212 116.5(6)
C211 N2 C212 31.0(5)
C231 N2 C212 140.3(6)
C241 N2 C212 104.5(5)
C222 N2 C232 109.2(5)
C211 N2 C232 75.3(7)
C231 N2 C232 46.5(5)
C241 N2 C232 107.0(4)
C212 N2 C232 106.1(6)
C222 N2 C221 40.9(5)
C211 N2 C221 106.6(7)
C231 N2 C221 105.2(6)
C241 N2 C221 107.6(4)
C212 N2 C221 80.2(6)
C232 N2 C221 141.7(5)
N3 C30 C31 176.4(9)
N2 C212 C214 115.2(9)
N2 C222 C224 114(2)
C233 C232 N2 116.1(16)
N2 C211 C213 117.2(10)
C223 C221 N2 116.9(18)
N2 C231 C234 111.7(16)
C131 N1 C121 118.8(5)
C131 N1 C113 134.1(8)
C121 N1 C113 55.9(7)
C131 N1 C141 105.8(5)
C121 N1 C141 110.1(5)
C113 N1 C141 118.9(8)
C131 N1 C133 37.6(10)
C121 N1 C133 138.4(11)
C113 N1 C133 111.2(13)
C141 N1 C133 110.1(11)
C131 N1 C123 70.8(7)
C121 N1 C123 52.5(6)
C113 N1 C123 103.9(8)
C141 N1 C123 106.4(6)
C133 N1 C123 105.2(11)
C131 N1 C111 108.0(5)
C121 N1 C111 108.9(5)
C113 N1 C111 53.1(7)
C141 N1 C111 104.2(5)
C133 N1 C111 70.7(11)
C123 N1 C111 148.3(6)
C112 C111 N1 116.8(9)
N1 C121 C124 115.1(12)
C132 C131 N1 115.6(7)
N1 C113 C114 110.6(18)
C122 C123 N1 117(2)
C134 C133 N1 124(2)
S1 Ge1 B101 128.91(13)
S1 Ge1 B105 131.30(14)
B101 Ge1 B105 52.52(17)
S1 Ge1 B102 129.81(13)
B101 Ge1 B102 52.40(18)
B105 Ge1 B102 91.21(18)
S1 Ge1 B104 133.71(13)
B101 Ge1 B104 91.31(17)
B105 Ge1 B104 52.51(18)
B102 Ge1 B104 91.04(17)
S1 Ge1 B103 132.85(14)
B101 Ge1 B103 91.08(19)
B105 Ge1 B103 91.05(18)
B102 Ge1 B103 52.28(18)
B104 Ge1 B103 52.17(17)
B104 B108 B103 63.9(3)
B104 B108 B109 60.2(3)
B103 B108 B109 111.0(3)
B104 B108 B107 111.1(3)
B103 B108 B107 60.1(3)
B109 B108 B107 108.0(4)
B104 B108 B111 109.3(3)
B103 B108 B111 109.4(3)
B109 B108 B111 59.6(3)
B107 B108 B111 59.9(3)
B111 B107 B103 109.2(3)
B111 B107 B108 60.1(3)
B103 B107 B108 59.7(3)
B111 B107 B106 60.2(3)
B103 B107 B106 110.5(3)
B108 B107 B106 108.3(4)
B111 B107 B102 109.2(4)
B103 B107 B102 63.6(3)
B108 B107 B102 110.3(3)
B106 B107 B102 59.7(3)
B111 B109 B105 109.1(3)
B111 B109 B108 60.3(3)
B105 B109 B108 110.5(3)
B111 B109 B104 109.4(3)
B105 B109 B104 63.9(3)
B108 B109 B104 59.6(3)
B111 B109 B110 59.8(3)
B105 B109 B110 59.5(3)
B108 B109 B110 108.0(3)
B104 B109 B110 110.4(3)
B110 B105 B109 60.7(3)
B110 B105 B101 57.9(2)
B109 B105 B101 106.6(3)
B110 B105 B104 106.8(3)
B109 B105 B104 58.1(2)
B101 B105 B104 107.9(3)
B110 B105 Ge1 113.3(3)
B109 B105 Ge1 113.6(3)
B101 B105 Ge1 63.61(19)
B104 B105 Ge1 63.91(19)
B101 B110 B105 64.0(3)
B101 B110 B111 109.5(4)
B105 B110 B111 108.9(3)
B101 B110 B106 59.9(3)
B105 B110 B106 110.9(3)
B111 B110 B106 60.2(3)
B101 B110 B109 110.7(3)
B105 B110 B109 59.8(3)
B111 B110 B109 59.4(3)
B106 B110 B109 107.8(4)
B101 B106 B102 63.8(3)
B101 B106 B107 110.8(3)
B102 B106 B107 60.2(3)
B101 B106 B110 59.6(3)
B102 B106 B110 110.6(3)
B107 B106 B110 107.9(3)
B101 B106 B111 108.9(3)
B102 B106 B111 109.3(4)
B107 B106 B111 59.8(3)
B110 B106 B111 59.8(3)
B110 B101 B106 60.4(3)
B110 B101 B102 106.7(3)
B106 B101 B102 58.1(3)
B110 B101 B105 58.1(3)
B106 B101 B105 106.6(3)
B102 B101 B105 108.1(3)
B110 B101 Ge1 113.7(3)
B106 B101 Ge1 113.7(3)
B102 B101 Ge1 64.0(2)
B105 B101 Ge1 63.87(19)
B108 B104 B109 60.2(3)
B108 B104 B103 58.1(3)
B109 B104 B103 106.4(3)
B108 B104 B105 106.3(3)
B109 B104 B105 58.0(2)
B103 B104 B105 107.9(3)
B108 B104 Ge1 113.5(3)
B109 B104 Ge1 113.2(3)
B103 B104 Ge1 63.98(19)
B105 B104 Ge1 63.57(19)
B109 B111 B110 60.8(3)
B109 B111 B107 108.5(3)
B110 B111 B107 108.3(3)
B109 B111 B108 60.1(3)
B110 B111 B108 108.5(3)
B107 B111 B108 60.0(3)
B109 B111 B106 108.8(3)
B110 B111 B106 60.1(3)
B107 B111 B106 60.0(3)
B108 B111 B106 108.1(4)
B108 B103 B107 60.2(3)
B108 B103 B104 57.9(3)
B107 B103 B104 106.4(3)
B108 B103 B102 106.6(3)
B107 B103 B102 58.3(3)
B104 B103 B102 108.1(3)
B108 B103 Ge1 113.2(3)
B107 B103 Ge1 113.4(3)
B104 B103 Ge1 63.85(19)
B102 B103 Ge1 63.7(2)
B106 B102 B107 60.1(3)
B106 B102 B101 58.1(3)
B107 B102 B101 106.3(3)
B106 B102 B103 106.6(3)
B107 B102 B103 58.2(3)
B101 B102 B103 108.0(3)
B106 B102 Ge1 113.4(3)
B107 B102 Ge1 113.5(3)
B101 B102 Ge1 63.60(19)
B103 B102 Ge1 64.0(2)

loop_
_geom_bond_atom_site_label_1
_geom_bond_atom_site_label_2
_geom_bond_distance
N2 C222 1.429(8)
N2 C211 1.477(11)
N2 C231 1.494(9)
N2 C241 1.500(5)
N2 C212 1.503(10)
N2 C232 1.573(9)
N2 C221 1.581(9)
C31 C30 1.392(8)
C30 N3 1.128(8)
C212 C214 1.511(17)
C222 C224 1.49(4)
C232 C233 1.49(4)
C211 C213 1.539(18)
C221 C223 1.50(4)
C231 C234 1.50(3)
N1 C131 1.466(8)
N1 C121 1.468(8)
N1 C113 1.470(16)
N1 C141 1.519(7)
N1 C133 1.52(2)
N1 C123 1.570(10)
N1 C111 1.571(8)
C111 C112 1.507(16)
C121 C124 1.48(3)
C131 C132 1.432(14)
C113 C114 1.51(3)
C123 C122 1.53(5)
C134 C133 1.469(19)
Ge1 S1 2.1015(11)
Ge1 B101 2.113(5)
Ge1 B105 2.118(4)
Ge1 B102 2.120(5)
Ge1 B104 2.124(4)
Ge1 B103 2.126(5)
B108 B104 1.762(7)
B108 B103 1.766(7)
B108 B109 1.773(7)
B108 B107 1.776(7)
B108 B111 1.777(7)
B107 B111 1.773(8)
B107 B103 1.775(7)
B107 B106 1.777(8)
B107 B102 1.778(6)
B109 B111 1.764(7)
B109 B105 1.772(6)
B109 B104 1.773(6)
B109 B110 1.789(6)
B105 B110 1.767(7)
B105 B101 1.872(6)
B105 B104 1.876(6)
B110 B101 1.763(6)
B110 B111 1.772(7)
B110 B106 1.777(7)
B106 B101 1.769(6)
B106 B102 1.769(7)
B106 B111 1.780(7)
B101 B102 1.869(7)
B104 B103 1.869(6)
B103 B102 1.871(7)
